data_9001098
loop_
_publ_author_name
'Bostrom, D.'

_publ_section_title
;
 Single-crystal X-ray diffraction studies of synthetic Ni-Mg olivine solid
 solutions
 Sample: XNi2+ = .36
;
_journal_name_full 'American Mineralogist'
_journal_page_first 965
_journal_page_last 972
_journal_volume 72
_journal_year 1987
_chemical_formula_sum 'Mg1.276 Ni0.724 O4 Si'
_chemical_name_mineral Olivine
_space_group_IT_number 62
_symmetry_space_group_name_Hall '-P 2c 2ab'
_symmetry_space_group_name_H-M 'P b n m'
_cell_angle_alpha 90
_cell_angle_beta 90
_cell_angle_gamma 90
_cell_length_a 4.7437
_cell_length_b 10.1947
_cell_length_c 5.9508
_cell_formula_units_Z 4
_cell_volume 287.784
_database_code_amcsd 0001120
_exptl_crystal_density_diffrn 3.822
_cod_original_formula_sum '(Mg1.276 Ni.724) Si O4'
_cod_database_code 9001098

loop_
_space_group_symop_operation_xyz
x,y,z
x,y,1/2-z
-x,-y,1/2+z
1/2+x,1/2-y,1/2+z
1/2-x,1/2+y,1/2-z
1/2-x,1/2+y,z
1/2+x,1/2-y,-z
-x,-y,-z

loop_
_atom_site_aniso_label
_atom_site_aniso_U_11
_atom_site_aniso_U_22
_atom_site_aniso_U_33
_atom_site_aniso_U_12
_atom_site_aniso_U_13
_atom_site_aniso_U_23
Mg1 0.02873 0.04844 0.04485 -0.00024 -0.00472 -0.00707
Ni1 0.02873 0.04844 0.04485 -0.00024 -0.00472 -0.00707
Mg2 0.04001 0.04054 0.05651 0.00196 0.00000 0.00000
Ni2 0.04001 0.04054 0.05651 0.00196 0.00000 0.00000
Si 0.02029 0.03896 0.04431 0.00024 0.00000 0.00000
O1 0.02884 0.06213 0.06279 0.00514 0.00000 0.00000
O2 0.04229 0.04423 0.06279 -0.00294 0.00000 0.00000
O3 0.04229 0.05581 0.06010 -0.00196 -0.00429 0.01445

loop_
_atom_site_label
_atom_site_fract_x
_atom_site_fract_y
_atom_site_fract_z
_atom_site_occupancy
Mg1 0.00000 0.00000 0.00000 0.37600
Ni1 0.00000 0.00000 0.00000 0.62400
Mg2 0.99020 0.27580 0.25000 0.90000
Ni2 0.99020 0.27580 0.25000 0.10000
Si 0.42570 0.09350 0.25000 1.00000
O1 0.76670 0.09250 0.25000 1.00000
O2 0.21960 0.44590 0.25000 1.00000
O3 0.27590 0.16270 0.03230 1.00000

loop_
_cod_related_entry_id
_cod_related_entry_database
_cod_related_entry_code
1 AMCSD 0001120
